data_7133347
loop_
_publ_author_name
'Fritsche, Paul'
'Geyer, Lucia'
'Czernetzki, Corinna'
'Hierlmeier, Gabriele'

_publ_section_title
;
 Coordination-induced reductive elimination from a titanium(IV) complex.
;
_journal_issue 68
_journal_name_full 'Chemical communications (Cambridge, England)'
_journal_page_first 9030
_journal_page_last 9033
_journal_paper_doi 10.1039/d4cc02500h
_journal_volume 60
_journal_year 2024
_chemical_formula_moiety 'C45 H55 N3 Ti'
_chemical_formula_sum 'C45 H55 N3 Ti'
_chemical_formula_weight 685.82
_space_group_crystal_system triclinic
_space_group_IT_number 2
_space_group_name_Hall '-P 1'
_space_group_name_H-M_alt 'P -1'
_atom_sites_solution_hydrogens geom
_atom_sites_solution_primary dual
_audit_creation_date 2023-11-20
_audit_creation_method
;
Olex2 1.5
(compiled 2023.08.24 svn.re1ec1418 for OlexSys, GUI svn.r6817)
;
_audit_update_record
;
2024-05-20 deposited with the CCDC.	2024-07-15 downloaded from the CCDC.
;
_cell_angle_alpha 71.4210(10)
_cell_angle_beta 85.3130(10)
_cell_angle_gamma 66.8060(10)
_cell_formula_units_Z 2
_cell_length_a 10.13950(10)
_cell_length_b 12.81710(10)
_cell_length_c 16.65920(10)
_cell_measurement_reflns_used 21159
_cell_measurement_temperature 99.98(10)
_cell_measurement_theta_max 73.8920
_cell_measurement_theta_min 2.7930
_cell_volume 1883.94(3)
_computing_cell_refinement 'CrysAlisPro 1.171.41.93a (Rigaku OD, 2020)'
_computing_data_collection 'CrysAlisPro 1.171.41.93a (Rigaku OD, 2020)'
_computing_data_reduction 'CrysAlisPro 1.171.41.93a (Rigaku OD, 2020)'
_computing_molecular_graphics 'Olex2 1.5 (Dolomanov et al., 2009)'
_computing_publication_material 'Olex2 1.5 (Dolomanov et al., 2009)'
_computing_structure_refinement 'SHELXL 2018/3 (Sheldrick, 2015)'
_computing_structure_solution 'SHELXT  (Sheldrick, 2015)'
_diffrn_ambient_environment N~2~
_diffrn_ambient_temperature 99.98(10)
_diffrn_detector 'Hybrid Pixel Array Detector'
_diffrn_detector_area_resol_mean 10.0000
_diffrn_detector_type 'HyPix-Arc 150'
_diffrn_measured_fraction_theta_full 0.994
_diffrn_measured_fraction_theta_max 0.957
_diffrn_measurement_details
;
List of Runs (angles in degrees, time in seconds):

  # Type    Start    End  Width  t~exp~   \w     \q     \k     \f   Frames
#--------------------------------------------------------------------------
  1  \w     20.00  87.00   0.50    0.25    --   58.75-126.00-180.00  134
  2  \w     29.00  79.00   0.50    0.25    --   71.46 -95.00-120.00  100
  3  \w     16.00  66.00   0.50    0.25    --   58.75 -95.00  30.00  100
  4  \w     31.00  93.00   0.50    0.25    --   76.32-112.00 120.00  124
  5  \w     31.00  93.00   0.50    0.25    --   76.32-112.00  30.00  124
  6  \w     34.00  84.00   0.50    0.25    --   76.32 -95.00 -30.00  100
  7  \w     42.00  92.00   0.50    0.25    --   84.34 -95.00 -60.00  100
  8  \w     42.00  92.00   0.50    0.25    --   84.34 -95.00-120.00  100
  9  \w     42.00  92.00   0.50    0.25    --   84.34 -95.00-180.00  100
 10  \w     42.00  92.00   0.50    0.25    --   84.34 -95.00-150.00  100
 11  \w     42.00  92.00   0.50    0.25    --   84.34 -95.00 -90.00  100
 12  \w     42.00  92.00   0.50    0.25    --   84.34 -95.00   0.00  100
 13  \w     42.00  92.00   0.50    0.25    --   84.34 -95.00  60.00  100
 14  \w     42.00  92.00   0.50    0.25    --   84.34 -95.00  90.00  100
 15  \w     42.00  92.00   0.50    0.25    --   84.34 -95.00 150.00  100
 16  \w     42.00  92.00   0.50    0.25    --   84.34 -95.00 120.00  100
 17  \w    -82.00 -35.00   0.50    0.25    --  -30.00 -26.00-134.07   94
 18  \w   -102.00 -51.00   0.50    0.25    --  -50.00 -24.00-172.79  102
 19  \w    -94.00 -47.00   0.50    0.25    --  -42.00 -26.00  36.67   94
 20  \w   -102.00 -54.00   0.50    0.25    --  -50.00 -25.00 122.78   96
 21  \w    -98.00 -50.00   0.50    0.25    --  -46.00 -25.00  72.69   96
 22  \w   -132.00 -85.00   0.50    0.25    --  -79.50 -26.00 -29.90   94
 23  \w   -106.00 -58.00   0.50    0.25    --  -54.00 -25.00 -40.42   96
 24  \w   -122.00 -68.00   0.50    0.25    --  -70.00 -23.00   5.07  108
 25  \w   -132.00 -85.00   0.50    0.25    --  -79.50 -26.00  83.06   94
 26  \w   -132.00 -85.00   0.50    0.25    --  -79.50 -26.00 116.38   94
 27  \w   -132.00 -85.00   0.50    0.25    --  -79.50 -26.00 173.88   94
 28  \w   -131.00 -73.00   0.50    0.25    --  -79.50 -22.00  36.59  116
 29  \w   -114.00 -50.00   0.50    0.25    --  -62.00 -21.00 -90.14  128
 30  \w   -122.00 -68.00   0.50    0.25    --  -70.00 -23.00-121.16  108
 31  \w   -131.00 -73.00   0.50    0.25    --  -79.50 -22.00-161.62  116
 32  \w   -131.00 -65.00   0.50    0.25    --  -79.50 -19.00-100.99  132
 33  \w   -113.00 -49.00   0.50    0.25    --  -62.00 -20.00 130.00  128
 34  \w   -102.00 -32.00   0.50    0.25    --  -79.50 129.00 127.55  140
 35  \w    -98.00 -22.00   0.50    0.25    --  -69.85 126.00 150.00  152
 36  \w    -98.00 -22.00   0.50    0.25    --  -69.85 126.00  30.00  152
 37  \w    -98.00 -22.00   0.50    0.25    --  -69.85 126.00 -90.00  152
 38  \w    -92.00 -31.00   0.50    0.25    --  -76.37 112.00-120.00  122
 39  \w    -98.00 -22.00   0.50    0.25    --  -69.85 126.00-150.00  152
 40  \w    -92.00 -31.00   0.50    0.25    --  -76.37 112.00   0.00  122
;
_diffrn_measurement_device 'four-circle diffractometer'
_diffrn_measurement_device_type 'XtaLAB Synergy R, HyPix-Arc 150'
_diffrn_measurement_method '\w scans'
_diffrn_orient_matrix_type 'CrysAlisPro convention (1999,Acta A55,543-557)'
_diffrn_orient_matrix_UB_11 0.0763333000
_diffrn_orient_matrix_UB_12 -0.1069360000
_diffrn_orient_matrix_UB_13 -0.0335981000
_diffrn_orient_matrix_UB_21 -0.0701906000
_diffrn_orient_matrix_UB_22 -0.0737321000
_diffrn_orient_matrix_UB_23 0.0670025000
_diffrn_orient_matrix_UB_31 -0.1289905000
_diffrn_orient_matrix_UB_32 0.0456124000
_diffrn_orient_matrix_UB_33 -0.0626398000
_diffrn_radiation_monochromator mirror
_diffrn_radiation_probe x-ray
_diffrn_radiation_type 'Cu K\a'
_diffrn_radiation_wavelength 1.54184
_diffrn_reflns_av_R_equivalents 0.0317
_diffrn_reflns_av_unetI/netI 0.0192
_diffrn_reflns_Laue_measured_fraction_full 0.994
_diffrn_reflns_Laue_measured_fraction_max 0.957
_diffrn_reflns_limit_h_max 11
_diffrn_reflns_limit_h_min -12
_diffrn_reflns_limit_k_max 15
_diffrn_reflns_limit_k_min -15
_diffrn_reflns_limit_l_max 19
_diffrn_reflns_limit_l_min -20
_diffrn_reflns_number 34556
_diffrn_reflns_point_group_measured_fraction_full 0.994
_diffrn_reflns_point_group_measured_fraction_max 0.957
_diffrn_reflns_theta_full 67.684
_diffrn_reflns_theta_max 74.581
_diffrn_reflns_theta_min 2.802
_diffrn_source 'Rotating-anode X-ray tube'
_diffrn_source_type 'PhotonJet R (Cu) X-ray Source'
_exptl_absorpt_coefficient_mu 2.176
_exptl_absorpt_correction_T_max 1.000
_exptl_absorpt_correction_T_min 0.740
_exptl_absorpt_correction_type gaussian
_exptl_absorpt_process_details
;
CrysAlisPro 1.171.41.93a (Rigaku Oxford Diffraction, 2020)
Numerical absorption correction based on gaussian integration over
a multifaceted crystal model
Empirical absorption correction using spherical harmonics,
implemented in SCALE3 ABSPACK scaling algorithm.
;
_exptl_crystal_colour 'clear light orange'
_exptl_crystal_density_diffrn 1.209
_exptl_crystal_description plate
_exptl_crystal_F_000 736
_exptl_crystal_size_max 0.152
_exptl_crystal_size_mid 0.087
_exptl_crystal_size_min 0.033
_refine_diff_density_max 0.356
_refine_diff_density_min -0.388
_refine_diff_density_rms 0.041
_refine_ls_extinction_method none
_refine_ls_goodness_of_fit_ref 1.094
_refine_ls_hydrogen_treatment constr
_refine_ls_matrix_type full
_refine_ls_number_parameters 450
_refine_ls_number_reflns 7378
_refine_ls_number_restraints 0
_refine_ls_restrained_S_all 1.094
_refine_ls_R_factor_all 0.0358
_refine_ls_R_factor_gt 0.0343
_refine_ls_shift/su_max 0.001
_refine_ls_shift/su_mean 0.000
_refine_ls_structure_factor_coef Fsqd
_refine_ls_weighting_details 'w=1/[\s^2^(Fo^2^)+(0.0472P)^2^+0.7273P] where P=(Fo^2^+2Fc^2^)/3'
_refine_ls_weighting_scheme calc
_refine_ls_wR_factor_gt 0.0940
_refine_ls_wR_factor_ref 0.0949
_reflns_Friedel_coverage 0.000
_reflns_number_gt 7029
_reflns_number_total 7378
_reflns_threshold_expression 'I > 2\s(I)'
_cod_data_source_file d4cc02500h2.cif
_cod_data_source_block gahi001_ap
_cod_depositor_comments 'Adding full bibliography for 7133345--7133348.cif.'
_cod_database_code 7133347
_shelx_shelxl_version_number 2018/3
_chemical_oxdiff_formula 'C45 H55 N3 Ti'
_chemical_oxdiff_usercomment PF012
_shelx_space_group_comment
;
The symmetry employed for this shelxl refinement is uniquely defined
by the following loop, which should always be used as a source of
symmetry information in preference to the above space-group names.
They are only intended as comments.
;
_shelx_estimated_absorpt_t_max 0.932
_shelx_estimated_absorpt_t_min 0.733
_olex2_refinement_description
;
1. Fixed Uiso
 At 1.2 times of:
  All C(H) groups, All C(H,H) groups
 At 1.5 times of:
  All C(H,H,H) groups
2.a Ternary CH refined with riding coordinates:
 C43(H43), C28(H28), C31(H31), C40(H40)
2.b Secondary CH2 refined with riding coordinates:
 C15(H15A,H15B), C1(H1A,H1B), C21(H21A,H21B), C2(H2A,H2B)
2.c Aromatic/amide H refined with riding coordinates:
 C17(H17), C19(H19), C25(H25), C24(H24), C38(H38), C26(H26), C4(H4), C36(H36),
 C18(H18), C10(H10), C8(H8), C14(H14), C37(H37), C11(H11), C13(H13), C5(H5),
 C7(H7), C12(H12), C6(H6)
2.d Idealised Me refined as rotating group:
 C44(H44A,H44B,H44C), C32(H32A,H32B,H32C), C29(H29A,H29B,H29C), C30(H30A,H30B,
 H30C), C45(H45A,H45B,H45C), C42(H42A,H42B,H42C), C33(H33A,H33B,H33C), C41(H41A,
 H41B,H41C)
;
_olex2_submission_special_instructions 'No special instructions were received'
_oxdiff_exptl_absorpt_empirical_details
;
Empirical correction (ABSPACK) includes:
- Absorption correction using spherical harmonics
- Frame scaling
;
_oxdiff_exptl_absorpt_empirical_full_max 1.811
_oxdiff_exptl_absorpt_empirical_full_min 0.776

loop_
_space_group_symop_operation_xyz
'x, y, z'
'-x, -y, -z'

loop_
_atom_site_label
_atom_site_type_symbol
_atom_site_fract_x
_atom_site_fract_y
_atom_site_fract_z
_atom_site_U_iso_or_equiv
_atom_site_adp_type
_atom_site_occupancy
_atom_site_site_symmetry_order
_atom_site_calc_flag
_atom_site_refinement_flags_posn
_atom_site_refinement_flags_adp
_atom_site_refinement_flags_occupancy
_atom_site_disorder_assembly
_atom_site_disorder_group
Ti1 Ti 0.61896(2) 0.28226(2) 0.25329(2) 0.01870(8) Uani 1 1 d . . . . .
N2 N 0.56342(12) 0.40281(10) 0.31589(7) 0.0199(2) Uani 1 1 d . . . . .
N1 N 0.40801(12) 0.29962(10) 0.29704(7) 0.0193(2) Uani 1 1 d . . . . .
N3 N 0.59638(12) 0.13632(11) 0.25019(8) 0.0228(2) Uani 1 1 d . . . . .
C16 C 0.33010(14) 0.39080(12) 0.32613(8) 0.0209(3) Uani 1 1 d . . . . .
C20 C 0.34995(15) 0.22787(13) 0.28472(9) 0.0218(3) Uani 1 1 d . . . . .
C15 C 0.41480(15) 0.45734(13) 0.33827(9) 0.0233(3) Uani 1 1 d . . . . .
H15A H 0.371313 0.541753 0.302120 0.028 Uiso 1 1 calc R U . . .
H15B H 0.413070 0.455806 0.398128 0.028 Uiso 1 1 calc R U . . .
C22 C 0.65400(14) 0.44112(12) 0.35211(9) 0.0211(3) Uani 1 1 d . . . . .
C34 C 0.70950(15) 0.02295(12) 0.25315(9) 0.0230(3) Uani 1 1 d . . . . .
C27 C 0.70537(15) 0.38233(12) 0.43774(9) 0.0237(3) Uani 1 1 d . . . . .
C17 C 0.18648(15) 0.41503(13) 0.34265(9) 0.0253(3) Uani 1 1 d . . . . .
H17 H 0.131447 0.479954 0.363032 0.030 Uiso 1 1 calc R U . . .
C9 C 0.43332(16) 0.44356(13) 0.10251(9) 0.0253(3) Uani 1 1 d . . . . .
C3 C 0.95307(15) 0.16538(13) 0.23139(9) 0.0243(3) Uani 1 1 d . . . . .
C23 C 0.68745(15) 0.53976(13) 0.30466(9) 0.0234(3) Uani 1 1 d . . . . .
C19 C 0.20701(15) 0.24717(13) 0.29976(9) 0.0251(3) Uani 1 1 d . . . . .
H19 H 0.166314 0.196470 0.290448 0.030 Uiso 1 1 calc R U . . .
C1 C 0.84126(15) 0.22545(14) 0.28284(10) 0.0263(3) Uani 1 1 d . . . . .
H1A H 0.857044 0.296886 0.282906 0.032 Uiso 1 1 calc R U . . .
H1B H 0.860712 0.170847 0.341867 0.032 Uiso 1 1 calc R U . . .
C39 C 0.76383(15) -0.00228(13) 0.17775(9) 0.0249(3) Uani 1 1 d . . . . .
C35 C 0.76253(16) -0.06569(13) 0.33228(10) 0.0265(3) Uani 1 1 d . . . . .
C25 C 0.82133(16) 0.51944(14) 0.42647(11) 0.0301(3) Uani 1 1 d . . . . .
H25 H 0.877456 0.546113 0.451763 0.036 Uiso 1 1 calc R U . . .
C24 C 0.77070(16) 0.57724(14) 0.34299(10) 0.0283(3) Uani 1 1 d . . . . .
H24 H 0.792864 0.643729 0.311006 0.034 Uiso 1 1 calc R U . . .
C38 C 0.87623(17) -0.11142(14) 0.18298(10) 0.0296(3) Uani 1 1 d . . . . .
H38 H 0.914674 -0.127742 0.132318 0.036 Uiso 1 1 calc R U . . .
C26 C 0.78949(16) 0.42227(14) 0.47293(10) 0.0285(3) Uani 1 1 d . . . . .
H26 H 0.825702 0.381821 0.530078 0.034 Uiso 1 1 calc R U . . .
C4 C 0.98298(17) 0.22617(14) 0.15071(10) 0.0296(3) Uani 1 1 d . . . . .
H4 H 0.925795 0.308599 0.125690 0.035 Uiso 1 1 calc R U . . .
C21 C 0.45437(16) 0.12962(14) 0.25439(10) 0.0274(3) Uani 1 1 d . . . . .
H21A H 0.460410 0.051290 0.293729 0.033 Uiso 1 1 calc R U . . .
H21B H 0.421667 0.137512 0.197566 0.033 Uiso 1 1 calc R U . . .
C36 C 0.87421(18) -0.17361(14) 0.33396(10) 0.0311(3) Uani 1 1 d . . . . .
H36 H 0.911110 -0.233159 0.386992 0.037 Uiso 1 1 calc R U . . .
C43 C 0.69505(17) 0.08295(14) 0.09193(10) 0.0287(3) Uani 1 1 d . . . . .
H43 H 0.632568 0.161528 0.099734 0.034 Uiso 1 1 calc R U . . .
C28 C 0.63219(17) 0.60908(14) 0.21345(10) 0.0282(3) Uani 1 1 d . . . . .
H28 H 0.580753 0.567122 0.195470 0.034 Uiso 1 1 calc R U . . .
C2 C 0.59111(16) 0.38866(13) 0.12282(9) 0.0252(3) Uani 1 1 d . . . . .
H2A H 0.629644 0.451283 0.113818 0.030 Uiso 1 1 calc R U . . .
H2B H 0.641408 0.338383 0.086522 0.030 Uiso 1 1 calc R U . . .
C31 C 0.66849(18) 0.27929(13) 0.49444(10) 0.0296(3) Uani 1 1 d . . . . .
H31 H 0.614505 0.257411 0.459250 0.036 Uiso 1 1 calc R U . . .
C18 C 0.12485(15) 0.34243(14) 0.32877(10) 0.0268(3) Uani 1 1 d . . . . .
H18 H 0.026438 0.357965 0.339134 0.032 Uiso 1 1 calc R U . . .
C10 C 0.34649(17) 0.55329(14) 0.11383(10) 0.0319(3) Uani 1 1 d . . . . .
H10 H 0.390049 0.597089 0.130522 0.038 Uiso 1 1 calc R U . . .
C8 C 1.03801(17) 0.04370(14) 0.26387(11) 0.0318(3) Uani 1 1 d . . . . .
H8 H 1.018279 -0.000933 0.317581 0.038 Uiso 1 1 calc R U . . .
C14 C 0.36417(18) 0.38442(15) 0.07541(10) 0.0335(4) Uani 1 1 d . . . . .
H14 H 0.420048 0.310911 0.065280 0.040 Uiso 1 1 calc R U . . .
C40 C 0.6989(2) -0.04830(15) 0.41529(10) 0.0345(4) Uani 1 1 d . . . . .
H40 H 0.631240 0.037089 0.403273 0.041 Uiso 1 1 calc R U . . .
C37 C 0.93263(17) -0.19606(14) 0.26017(11) 0.0322(3) Uani 1 1 d . . . . .
H37 H 1.010834 -0.269105 0.262716 0.039 Uiso 1 1 calc R U . . .
C11 C 0.19794(19) 0.59983(16) 0.10123(11) 0.0393(4) Uani 1 1 d . . . . .
H11 H 0.141402 0.674289 0.109810 0.047 Uiso 1 1 calc R U . . .
C13 C 0.21563(19) 0.43075(17) 0.06298(11) 0.0391(4) Uani 1 1 d . . . . .
H13 H 0.171369 0.388237 0.045239 0.047 Uiso 1 1 calc R U . . .
C44 C 0.59831(19) 0.03700(17) 0.05922(11) 0.0357(4) Uani 1 1 d . . . . .
H44A H 0.657294 -0.038869 0.049183 0.054 Uiso 1 1 calc R U . . .
H44B H 0.547526 0.095794 0.006084 0.054 Uiso 1 1 calc R U . . .
H44C H 0.528301 0.024713 0.101498 0.054 Uiso 1 1 calc R U . . .
C5 C 1.09524(18) 0.16786(17) 0.10642(11) 0.0362(4) Uani 1 1 d . . . . .
H5 H 1.113698 0.210781 0.051697 0.043 Uiso 1 1 calc R U . . .
C32 C 0.5741(2) 0.31499(16) 0.56531(11) 0.0373(4) Uani 1 1 d . . . . .
H32A H 0.627142 0.333786 0.601601 0.056 Uiso 1 1 calc R U . . .
H32B H 0.547801 0.248711 0.599249 0.056 Uiso 1 1 calc R U . . .
H32C H 0.486882 0.385381 0.540556 0.056 Uiso 1 1 calc R U . . .
C7 C 1.15006(18) -0.01379(15) 0.22013(12) 0.0374(4) Uani 1 1 d . . . . .
H7 H 1.206894 -0.096468 0.244378 0.045 Uiso 1 1 calc R U . . .
C12 C 0.13202(18) 0.53809(17) 0.07623(11) 0.0399(4) Uani 1 1 d . . . . .
H12 H 0.030429 0.569276 0.068300 0.048 Uiso 1 1 calc R U . . .
C29 C 0.5244(2) 0.73604(15) 0.20493(11) 0.0422(4) Uani 1 1 d . . . . .
H29A H 0.445556 0.732622 0.242432 0.063 Uiso 1 1 calc R U . . .
H29B H 0.486103 0.776758 0.146106 0.063 Uiso 1 1 calc R U . . .
H29C H 0.572616 0.780069 0.220802 0.063 Uiso 1 1 calc R U . . .
C30 C 0.7548(2) 0.61171(19) 0.15414(12) 0.0438(4) Uani 1 1 d . . . . .
H30A H 0.804963 0.655188 0.168893 0.066 Uiso 1 1 calc R U . . .
H30B H 0.715807 0.651890 0.095420 0.066 Uiso 1 1 calc R U . . .
H30C H 0.822308 0.529747 0.160075 0.066 Uiso 1 1 calc R U . . .
C45 C 0.8036(2) 0.10462(17) 0.02606(11) 0.0384(4) Uani 1 1 d . . . . .
H45A H 0.866276 0.132069 0.048207 0.058 Uiso 1 1 calc R U . . .
H45B H 0.752305 0.165616 -0.026230 0.058 Uiso 1 1 calc R U . . .
H45C H 0.861835 0.030060 0.014015 0.058 Uiso 1 1 calc R U . . .
C42 C 0.6136(2) -0.12730(17) 0.45266(12) 0.0433(4) Uani 1 1 d . . . . .
H42A H 0.677312 -0.211445 0.463217 0.065 Uiso 1 1 calc R U . . .
H42B H 0.534785 -0.106100 0.412497 0.065 Uiso 1 1 calc R U . . .
H42C H 0.574241 -0.114730 0.506101 0.065 Uiso 1 1 calc R U . . .
C33 C 0.8040(2) 0.16983(15) 0.53408(11) 0.0437(4) Uani 1 1 d . . . . .
H33A H 0.866882 0.147788 0.489195 0.066 Uiso 1 1 calc R U . . .
H33B H 0.777462 0.103050 0.566603 0.066 Uiso 1 1 calc R U . . .
H33C H 0.854549 0.188393 0.571875 0.066 Uiso 1 1 calc R U . . .
C6 C 1.17961(18) 0.04837(17) 0.14150(12) 0.0378(4) Uani 1 1 d . . . . .
H6 H 1.257427 0.009196 0.111770 0.045 Uiso 1 1 calc R U . . .
C41 C 0.8139(2) -0.07470(19) 0.48064(11) 0.0476(5) Uani 1 1 d . . . . .
H41A H 0.768152 -0.056727 0.531437 0.071 Uiso 1 1 calc R U . . .
H41B H 0.869222 -0.025074 0.456729 0.071 Uiso 1 1 calc R U . . .
H41C H 0.878391 -0.159267 0.495789 0.071 Uiso 1 1 calc R U . . .

loop_
_atom_site_aniso_label
_atom_site_aniso_U_11
_atom_site_aniso_U_22
_atom_site_aniso_U_33
_atom_site_aniso_U_23
_atom_site_aniso_U_13
_atom_site_aniso_U_12
Ti1 0.01720(13) 0.02094(13) 0.02049(13) -0.00854(10) 0.00114(9) -0.00841(9)
N2 0.0172(5) 0.0216(6) 0.0228(6) -0.0087(5) 0.0013(4) -0.0082(4)
N1 0.0180(5) 0.0215(6) 0.0183(5) -0.0048(4) -0.0006(4) -0.0083(4)
N3 0.0199(6) 0.0244(6) 0.0293(6) -0.0136(5) 0.0026(5) -0.0102(5)
C16 0.0195(6) 0.0221(7) 0.0191(6) -0.0046(5) 0.0007(5) -0.0073(5)
C20 0.0213(7) 0.0262(7) 0.0202(6) -0.0060(5) -0.0013(5) -0.0121(6)
C15 0.0194(7) 0.0230(7) 0.0286(7) -0.0110(6) 0.0030(5) -0.0075(5)
C22 0.0195(6) 0.0219(7) 0.0252(7) -0.0129(5) 0.0020(5) -0.0074(5)
C34 0.0227(7) 0.0224(7) 0.0293(7) -0.0117(6) 0.0014(6) -0.0115(6)
C27 0.0239(7) 0.0217(7) 0.0268(7) -0.0117(6) -0.0006(6) -0.0067(6)
C17 0.0205(7) 0.0260(7) 0.0275(7) -0.0082(6) 0.0029(6) -0.0076(6)
C9 0.0278(7) 0.0279(7) 0.0173(6) -0.0010(5) -0.0016(5) -0.0120(6)
C3 0.0207(7) 0.0273(7) 0.0274(7) -0.0094(6) -0.0016(6) -0.0108(6)
C23 0.0205(7) 0.0245(7) 0.0294(7) -0.0125(6) 0.0051(6) -0.0104(5)
C19 0.0235(7) 0.0308(7) 0.0249(7) -0.0077(6) -0.0009(6) -0.0149(6)
C1 0.0217(7) 0.0322(8) 0.0280(7) -0.0140(6) 0.0011(6) -0.0099(6)
C39 0.0241(7) 0.0283(7) 0.0290(7) -0.0143(6) 0.0018(6) -0.0131(6)
C35 0.0308(8) 0.0254(7) 0.0296(8) -0.0110(6) 0.0028(6) -0.0158(6)
C25 0.0229(7) 0.0345(8) 0.0417(9) -0.0217(7) 0.0009(6) -0.0125(6)
C24 0.0253(7) 0.0297(8) 0.0377(8) -0.0163(7) 0.0071(6) -0.0151(6)
C38 0.0285(8) 0.0312(8) 0.0349(8) -0.0186(7) 0.0044(6) -0.0116(6)
C26 0.0254(7) 0.0300(8) 0.0312(8) -0.0147(6) -0.0047(6) -0.0066(6)
C4 0.0290(8) 0.0307(8) 0.0289(8) -0.0061(6) -0.0013(6) -0.0135(6)
C21 0.0245(7) 0.0315(8) 0.0359(8) -0.0175(6) 0.0040(6) -0.0159(6)
C36 0.0367(8) 0.0235(7) 0.0342(8) -0.0067(6) -0.0042(7) -0.0136(6)
C43 0.0310(8) 0.0305(8) 0.0278(7) -0.0138(6) -0.0010(6) -0.0112(6)
C28 0.0345(8) 0.0286(8) 0.0262(7) -0.0088(6) 0.0056(6) -0.0174(6)
C2 0.0271(7) 0.0276(7) 0.0202(7) -0.0061(6) -0.0006(6) -0.0106(6)
C31 0.0424(9) 0.0245(7) 0.0242(7) -0.0076(6) -0.0038(6) -0.0143(7)
C18 0.0188(7) 0.0317(8) 0.0286(7) -0.0066(6) 0.0011(6) -0.0108(6)
C10 0.0306(8) 0.0296(8) 0.0313(8) -0.0054(6) -0.0045(6) -0.0095(6)
C8 0.0256(7) 0.0297(8) 0.0367(8) -0.0067(7) 0.0001(6) -0.0100(6)
C14 0.0350(9) 0.0324(8) 0.0318(8) -0.0064(7) -0.0069(7) -0.0130(7)
C40 0.0487(10) 0.0297(8) 0.0293(8) -0.0099(6) 0.0091(7) -0.0205(7)
C37 0.0283(8) 0.0243(7) 0.0459(9) -0.0152(7) 0.0002(7) -0.0086(6)
C11 0.0319(9) 0.0380(9) 0.0354(9) -0.0071(7) -0.0012(7) -0.0035(7)
C13 0.0378(9) 0.0449(10) 0.0354(9) -0.0026(7) -0.0084(7) -0.0227(8)
C44 0.0359(9) 0.0493(10) 0.0298(8) -0.0158(7) -0.0004(7) -0.0214(8)
C5 0.0354(9) 0.0504(10) 0.0284(8) -0.0125(7) 0.0044(7) -0.0227(8)
C32 0.0526(10) 0.0362(9) 0.0317(8) -0.0127(7) 0.0085(7) -0.0256(8)
C7 0.0276(8) 0.0297(8) 0.0531(11) -0.0156(8) 0.0007(7) -0.0071(7)
C12 0.0257(8) 0.0531(11) 0.0316(8) -0.0008(8) -0.0016(7) -0.0149(8)
C29 0.0549(11) 0.0304(9) 0.0315(9) -0.0037(7) -0.0014(8) -0.0108(8)
C30 0.0533(11) 0.0562(11) 0.0354(9) -0.0190(8) 0.0177(8) -0.0344(10)
C45 0.0458(10) 0.0461(10) 0.0331(9) -0.0130(7) 0.0037(7) -0.0276(8)
C42 0.0549(11) 0.0390(10) 0.0405(10) -0.0114(8) 0.0162(8) -0.0263(9)
C33 0.0609(12) 0.0279(8) 0.0325(9) -0.0065(7) -0.0093(8) -0.0072(8)
C6 0.0290(8) 0.0474(10) 0.0453(10) -0.0280(8) 0.0077(7) -0.0140(7)
C41 0.0784(14) 0.0517(11) 0.0264(8) -0.0105(8) 0.0057(9) -0.0411(11)

loop_
_atom_type_symbol
_atom_type_description
_atom_type_scat_dispersion_real
_atom_type_scat_dispersion_imag
_atom_type_scat_source
C C 0.0181 0.0091 'International Tables Vol C Tables 4.2.6.8 and 6.1.1.4'
H H 0.0000 0.0000 'International Tables Vol C Tables 4.2.6.8 and 6.1.1.4'
N N 0.0311 0.0180 'International Tables Vol C Tables 4.2.6.8 and 6.1.1.4'
Ti Ti 0.2191 1.8069 'International Tables Vol C Tables 4.2.6.8 and 6.1.1.4'

loop_
_exptl_crystal_face_index_h
_exptl_crystal_face_index_k
_exptl_crystal_face_index_l
_exptl_crystal_face_perp_dist
0 0 1 0.0410
0 0 -1 0.0338
0 1 -1 0.0481
-1 -1 -1 0.0534
1 1 1 0.0705
0 1 0 0.0467
0 -1 0 0.0243
0 1 1 0.0315
0 -1 -1 0.0010
1 0 1 0.0658
-1 0 -1 0.0592
-1 1 1 0.0582
2 1 1 0.0702
-2 -1 -1 0.0607

loop_
_geom_angle_atom_site_label_1
_geom_angle_atom_site_label_2
_geom_angle_atom_site_label_3
_geom_angle
_geom_angle_site_symmetry_1
_geom_angle_site_symmetry_3
_geom_angle_publ_flag
N2 Ti1 N1 74.24(4) . . ?
N2 Ti1 C1 92.39(5) . . ?
N2 Ti1 C2 103.67(5) . . ?
N3 Ti1 N2 143.30(5) . . ?
N3 Ti1 N1 74.43(5) . . ?
N3 Ti1 C1 104.73(5) . . ?
N3 Ti1 C2 103.25(6) . . ?
C1 Ti1 N1 148.55(5) . . ?
C1 Ti1 C2 104.03(6) . . ?
C2 Ti1 N1 106.74(5) . . ?
C15 N2 Ti1 121.02(9) . . ?
C22 N2 Ti1 129.16(9) . . ?
C22 N2 C15 109.58(11) . . ?
C16 N1 Ti1 119.58(9) . . ?
C16 N1 C20 120.86(12) . . ?
C20 N1 Ti1 119.02(9) . . ?
C34 N3 Ti1 127.04(9) . . ?
C34 N3 C21 111.32(11) . . ?
C21 N3 Ti1 121.31(9) . . ?
N1 C16 C15 112.80(12) . . ?
N1 C16 C17 120.89(13) . . ?
C17 C16 C15 126.30(13) . . ?
N1 C20 C19 121.23(13) . . ?
N1 C20 C21 113.03(12) . . ?
C19 C20 C21 125.74(13) . . ?
N2 C15 C16 109.97(11) . . ?
N2 C15 H15A 109.7 . . ?
N2 C15 H15B 109.7 . . ?
C16 C15 H15A 109.7 . . ?
C16 C15 H15B 109.7 . . ?
H15A C15 H15B 108.2 . . ?
C27 C22 N2 119.59(12) . . ?
C23 C22 N2 121.16(12) . . ?
C23 C22 C27 119.19(13) . . ?
C39 C34 N3 120.71(13) . . ?
C39 C34 C35 119.56(13) . . ?
C35 C34 N3 119.67(13) . . ?
C22 C27 C31 122.55(13) . . ?
C26 C27 C22 119.17(14) . . ?
C26 C27 C31 118.25(13) . . ?
C16 C17 H17 120.7 . . ?
C16 C17 C18 118.64(14) . . ?
C18 C17 H17 120.7 . . ?
C10 C9 C2 121.70(14) . . ?
C10 C9 C14 116.91(14) . . ?
C14 C9 C2 121.31(14) . . ?
C4 C3 C1 122.87(14) . . ?
C8 C3 C1 120.22(14) . . ?
C8 C3 C4 116.87(14) . . ?
C22 C23 C28 121.92(13) . . ?
C24 C23 C22 119.51(14) . . ?
C24 C23 C28 118.55(13) . . ?
C20 C19 H19 120.8 . . ?
C20 C19 C18 118.33(13) . . ?
C18 C19 H19 120.8 . . ?
Ti1 C1 H1A 106.9 . . ?
Ti1 C1 H1B 106.9 . . ?
C3 C1 Ti1 121.71(10) . . ?
C3 C1 H1A 106.9 . . ?
C3 C1 H1B 106.9 . . ?
H1A C1 H1B 106.7 . . ?
C34 C39 C43 121.04(13) . . ?
C38 C39 C34 119.19(14) . . ?
C38 C39 C43 119.61(13) . . ?
C34 C35 C40 122.10(14) . . ?
C36 C35 C34 118.82(14) . . ?
C36 C35 C40 119.06(14) . . ?
C24 C25 H25 120.3 . . ?
C24 C25 C26 119.35(14) . . ?
C26 C25 H25 120.3 . . ?
C23 C24 H24 119.4 . . ?
C25 C24 C23 121.24(14) . . ?
C25 C24 H24 119.4 . . ?
C39 C38 H38 119.3 . . ?
C37 C38 C39 121.33(15) . . ?
C37 C38 H38 119.3 . . ?
C27 C26 H26 119.2 . . ?
C25 C26 C27 121.51(14) . . ?
C25 C26 H26 119.2 . . ?
C3 C4 H4 119.4 . . ?
C5 C4 C3 121.13(15) . . ?
C5 C4 H4 119.4 . . ?
N3 C21 C20 109.20(11) . . ?
N3 C21 H21A 109.8 . . ?
N3 C21 H21B 109.8 . . ?
C20 C21 H21A 109.8 . . ?
C20 C21 H21B 109.8 . . ?
H21A C21 H21B 108.3 . . ?
C35 C36 H36 119.2 . . ?
C37 C36 C35 121.57(15) . . ?
C37 C36 H36 119.2 . . ?
C39 C43 H43 107.7 . . ?
C39 C43 C44 109.73(13) . . ?
C39 C43 C45 113.60(13) . . ?
C44 C43 H43 107.7 . . ?
C45 C43 H43 107.7 . . ?
C45 C43 C44 110.22(13) . . ?
C23 C28 H28 107.7 . . ?
C23 C28 C29 111.40(13) . . ?
C23 C28 C30 111.72(14) . . ?
C29 C28 H28 107.7 . . ?
C30 C28 H28 107.6 . . ?
C30 C28 C29 110.57(14) . . ?
Ti1 C2 H2A 110.6 . . ?
Ti1 C2 H2B 110.6 . . ?
C9 C2 Ti1 105.79(9) . . ?
C9 C2 H2A 110.6 . . ?
C9 C2 H2B 110.6 . . ?
H2A C2 H2B 108.7 . . ?
C27 C31 H31 108.6 . . ?
C27 C31 C32 110.93(12) . . ?
C27 C31 C33 111.23(14) . . ?
C32 C31 H31 108.6 . . ?
C33 C31 H31 108.6 . . ?
C33 C31 C32 108.78(14) . . ?
C17 C18 H18 120.0 . . ?
C19 C18 C17 120.02(13) . . ?
C19 C18 H18 120.0 . . ?
C9 C10 H10 119.2 . . ?
C11 C10 C9 121.58(16) . . ?
C11 C10 H10 119.2 . . ?
C3 C8 H8 119.1 . . ?
C7 C8 C3 121.89(16) . . ?
C7 C8 H8 119.1 . . ?
C9 C14 H14 119.2 . . ?
C13 C14 C9 121.53(16) . . ?
C13 C14 H14 119.2 . . ?
C35 C40 H40 108.1 . . ?
C35 C40 C42 111.10(14) . . ?
C35 C40 C41 112.01(15) . . ?
C42 C40 H40 108.1 . . ?
C41 C40 H40 108.1 . . ?
C41 C40 C42 109.31(15) . . ?
C38 C37 C36 119.37(14) . . ?
C38 C37 H37 120.3 . . ?
C36 C37 H37 120.3 . . ?
C10 C11 H11 119.9 . . ?
C12 C11 C10 120.28(17) . . ?
C12 C11 H11 119.9 . . ?
C14 C13 H13 119.8 . . ?
C12 C13 C14 120.44(17) . . ?
C12 C13 H13 119.8 . . ?
C43 C44 H44A 109.5 . . ?
C43 C44 H44B 109.5 . . ?
C43 C44 H44C 109.5 . . ?
H44A C44 H44B 109.5 . . ?
H44A C44 H44C 109.5 . . ?
H44B C44 H44C 109.5 . . ?
C4 C5 H5 119.8 . . ?
C6 C5 C4 120.43(16) . . ?
C6 C5 H5 119.8 . . ?
C31 C32 H32A 109.5 . . ?
C31 C32 H32B 109.5 . . ?
C31 C32 H32C 109.5 . . ?
H32A C32 H32B 109.5 . . ?
H32A C32 H32C 109.5 . . ?
H32B C32 H32C 109.5 . . ?
C8 C7 H7 119.9 . . ?
C6 C7 C8 120.27(16) . . ?
C6 C7 H7 119.9 . . ?
C11 C12 H12 120.4 . . ?
C13 C12 C11 119.23(16) . . ?
C13 C12 H12 120.4 . . ?
C28 C29 H29A 109.5 . . ?
C28 C29 H29B 109.5 . . ?
C28 C29 H29C 109.5 . . ?
H29A C29 H29B 109.5 . . ?
H29A C29 H29C 109.5 . . ?
H29B C29 H29C 109.5 . . ?
C28 C30 H30A 109.5 . . ?
C28 C30 H30B 109.5 . . ?
C28 C30 H30C 109.5 . . ?
H30A C30 H30B 109.5 . . ?
H30A C30 H30C 109.5 . . ?
H30B C30 H30C 109.5 . . ?
C43 C45 H45A 109.5 . . ?
C43 C45 H45B 109.5 . . ?
C43 C45 H45C 109.5 . . ?
H45A C45 H45B 109.5 . . ?
H45A C45 H45C 109.5 . . ?
H45B C45 H45C 109.5 . . ?
C40 C42 H42A 109.5 . . ?
C40 C42 H42B 109.5 . . ?
C40 C42 H42C 109.5 . . ?
H42A C42 H42B 109.5 . . ?
H42A C42 H42C 109.5 . . ?
H42B C42 H42C 109.5 . . ?
C31 C33 H33A 109.5 . . ?
C31 C33 H33B 109.5 . . ?
C31 C33 H33C 109.5 . . ?
H33A C33 H33B 109.5 . . ?
H33A C33 H33C 109.5 . . ?
H33B C33 H33C 109.5 . . ?
C5 C6 C7 119.37(16) . . ?
C5 C6 H6 120.3 . . ?
C7 C6 H6 120.3 . . ?
C40 C41 H41A 109.5 . . ?
C40 C41 H41B 109.5 . . ?
C40 C41 H41C 109.5 . . ?
H41A C41 H41B 109.5 . . ?
H41A C41 H41C 109.5 . . ?
H41B C41 H41C 109.5 . . ?

loop_
_geom_bond_atom_site_label_1
_geom_bond_atom_site_label_2
_geom_bond_distance
_geom_bond_site_symmetry_2
_geom_bond_publ_flag
Ti1 N2 2.0093(12) . ?
Ti1 N1 2.1516(11) . ?
Ti1 N3 1.9886(12) . ?
Ti1 C1 2.1245(14) . ?
Ti1 C2 2.1382(14) . ?
N2 C15 1.4639(17) . ?
N2 C22 1.4435(17) . ?
N1 C16 1.3401(18) . ?
N1 C20 1.3420(18) . ?
N3 C34 1.4422(18) . ?
N3 C21 1.4706(18) . ?
C16 C15 1.4903(19) . ?
C16 C17 1.3875(19) . ?
C20 C19 1.386(2) . ?
C20 C21 1.493(2) . ?
C15 H15A 0.9900 . ?
C15 H15B 0.9900 . ?
C22 C27 1.415(2) . ?
C22 C23 1.413(2) . ?
C34 C39 1.411(2) . ?
C34 C35 1.414(2) . ?
C27 C26 1.396(2) . ?
C27 C31 1.521(2) . ?
C17 H17 0.9500 . ?
C17 C18 1.389(2) . ?
C9 C2 1.490(2) . ?
C9 C10 1.398(2) . ?
C9 C14 1.399(2) . ?
C3 C1 1.479(2) . ?
C3 C4 1.399(2) . ?
C3 C8 1.395(2) . ?
C23 C24 1.398(2) . ?
C23 C28 1.516(2) . ?
C19 H19 0.9500 . ?
C19 C18 1.388(2) . ?
C1 H1A 0.9900 . ?
C1 H1B 0.9900 . ?
C39 C38 1.395(2) . ?
C39 C43 1.514(2) . ?
C35 C36 1.394(2) . ?
C35 C40 1.522(2) . ?
C25 H25 0.9500 . ?
C25 C24 1.381(2) . ?
C25 C26 1.384(2) . ?
C24 H24 0.9500 . ?
C38 H38 0.9500 . ?
C38 C37 1.378(2) . ?
C26 H26 0.9500 . ?
C4 H4 0.9500 . ?
C4 C5 1.394(2) . ?
C21 H21A 0.9900 . ?
C21 H21B 0.9900 . ?
C36 H36 0.9500 . ?
C36 C37 1.385(2) . ?
C43 H43 1.0000 . ?
C43 C44 1.534(2) . ?
C43 C45 1.531(2) . ?
C28 H28 1.0000 . ?
C28 C29 1.530(2) . ?
C28 C30 1.528(2) . ?
C2 H2A 0.9900 . ?
C2 H2B 0.9900 . ?
C31 H31 1.0000 . ?
C31 C32 1.528(2) . ?
C31 C33 1.527(2) . ?
C18 H18 0.9500 . ?
C10 H10 0.9500 . ?
C10 C11 1.390(2) . ?
C8 H8 0.9500 . ?
C8 C7 1.383(2) . ?
C14 H14 0.9500 . ?
C14 C13 1.390(2) . ?
C40 H40 1.0000 . ?
C40 C42 1.537(2) . ?
C40 C41 1.524(3) . ?
C37 H37 0.9500 . ?
C11 H11 0.9500 . ?
C11 C12 1.385(3) . ?
C13 H13 0.9500 . ?
C13 C12 1.380(3) . ?
C44 H44A 0.9800 . ?
C44 H44B 0.9800 . ?
C44 H44C 0.9800 . ?
C5 H5 0.9500 . ?
C5 C6 1.378(3) . ?
C32 H32A 0.9800 . ?
C32 H32B 0.9800 . ?
C32 H32C 0.9800 . ?
C7 H7 0.9500 . ?
C7 C6 1.378(3) . ?
C12 H12 0.9500 . ?
C29 H29A 0.9800 . ?
C29 H29B 0.9800 . ?
C29 H29C 0.9800 . ?
C30 H30A 0.9800 . ?
C30 H30B 0.9800 . ?
C30 H30C 0.9800 . ?
C45 H45A 0.9800 . ?
C45 H45B 0.9800 . ?
C45 H45C 0.9800 . ?
C42 H42A 0.9800 . ?
C42 H42B 0.9800 . ?
C42 H42C 0.9800 . ?
C33 H33A 0.9800 . ?
C33 H33B 0.9800 . ?
C33 H33C 0.9800 . ?
C6 H6 0.9500 . ?
C41 H41A 0.9800 . ?
C41 H41B 0.9800 . ?
C41 H41C 0.9800 . ?

loop_
_geom_torsion_atom_site_label_1
_geom_torsion_atom_site_label_2
_geom_torsion_atom_site_label_3
_geom_torsion_atom_site_label_4
_geom_torsion
_geom_torsion_site_symmetry_1
_geom_torsion_site_symmetry_2
_geom_torsion_site_symmetry_3
_geom_torsion_site_symmetry_4
_geom_torsion_publ_flag
Ti1 N2 C15 C16 12.83(15) . . . . ?
Ti1 N2 C22 C27 -91.74(15) . . . . ?
Ti1 N2 C22 C23 91.00(15) . . . . ?
Ti1 N1 C16 C15 -10.42(15) . . . . ?
Ti1 N1 C16 C17 170.15(10) . . . . ?
Ti1 N1 C20 C19 -170.05(10) . . . . ?
Ti1 N1 C20 C21 10.03(15) . . . . ?
Ti1 N3 C34 C39 -92.35(15) . . . . ?
Ti1 N3 C34 C35 90.24(15) . . . . ?
Ti1 N3 C21 C20 -15.67(16) . . . . ?
N2 C22 C27 C26 -178.16(12) . . . . ?
N2 C22 C27 C31 -0.3(2) . . . . ?
N2 C22 C23 C24 177.40(12) . . . . ?
N2 C22 C23 C28 -0.9(2) . . . . ?
N1 C16 C15 N2 -0.86(16) . . . . ?
N1 C16 C17 C18 0.3(2) . . . . ?
N1 C20 C19 C18 -0.5(2) . . . . ?
N1 C20 C21 N3 2.58(17) . . . . ?
N3 C34 C39 C38 178.07(13) . . . . ?
N3 C34 C39 C43 -6.5(2) . . . . ?
N3 C34 C35 C36 -178.49(13) . . . . ?
N3 C34 C35 C40 3.2(2) . . . . ?
C16 N1 C20 C19 1.5(2) . . . . ?
C16 N1 C20 C21 -178.44(12) . . . . ?
C16 C17 C18 C19 0.6(2) . . . . ?
C20 N1 C16 C15 178.10(12) . . . . ?
C20 N1 C16 C17 -1.3(2) . . . . ?
C20 C19 C18 C17 -0.5(2) . . . . ?
C15 N2 C22 C27 82.48(15) . . . . ?
C15 N2 C22 C23 -94.78(15) . . . . ?
C15 C16 C17 C18 -179.07(14) . . . . ?
C22 N2 C15 C16 -161.95(11) . . . . ?
C22 C27 C26 C25 1.3(2) . . . . ?
C22 C27 C31 C32 -113.07(16) . . . . ?
C22 C27 C31 C33 125.70(15) . . . . ?
C22 C23 C24 C25 0.2(2) . . . . ?
C22 C23 C28 C29 112.56(16) . . . . ?
C22 C23 C28 C30 -123.23(15) . . . . ?
C34 N3 C21 C20 158.10(12) . . . . ?
C34 C39 C38 C37 1.7(2) . . . . ?
C34 C39 C43 C44 -100.66(16) . . . . ?
C34 C39 C43 C45 135.46(15) . . . . ?
C34 C35 C36 C37 -0.8(2) . . . . ?
C34 C35 C40 C42 108.56(17) . . . . ?
C34 C35 C40 C41 -128.87(16) . . . . ?
C27 C22 C23 C24 0.1(2) . . . . ?
C27 C22 C23 C28 -178.15(13) . . . . ?
C17 C16 C15 N2 178.53(13) . . . . ?
C9 C10 C11 C12 -0.5(3) . . . . ?
C9 C14 C13 C12 0.8(3) . . . . ?
C3 C4 C5 C6 0.0(2) . . . . ?
C3 C8 C7 C6 -1.0(3) . . . . ?
C23 C22 C27 C26 -0.8(2) . . . . ?
C23 C22 C27 C31 177.05(13) . . . . ?
C19 C20 C21 N3 -177.33(13) . . . . ?
C1 C3 C4 C5 175.92(14) . . . . ?
C1 C3 C8 C7 -175.45(15) . . . . ?
C39 C34 C35 C36 4.1(2) . . . . ?
C39 C34 C35 C40 -174.24(13) . . . . ?
C39 C38 C37 C36 1.7(2) . . . . ?
C35 C34 C39 C38 -4.5(2) . . . . ?
C35 C34 C39 C43 170.93(13) . . . . ?
C35 C36 C37 C38 -2.1(2) . . . . ?
C24 C23 C28 C29 -65.74(18) . . . . ?
C24 C23 C28 C30 58.47(18) . . . . ?
C24 C25 C26 C27 -1.0(2) . . . . ?
C38 C39 C43 C44 74.76(18) . . . . ?
C38 C39 C43 C45 -49.11(19) . . . . ?
C26 C27 C31 C32 64.84(18) . . . . ?
C26 C27 C31 C33 -56.39(18) . . . . ?
C26 C25 C24 C23 0.3(2) . . . . ?
C4 C3 C1 Ti1 73.87(18) . . . . ?
C4 C3 C8 C7 2.3(2) . . . . ?
C4 C5 C6 C7 1.4(3) . . . . ?
C21 N3 C34 C39 94.32(15) . . . . ?
C21 N3 C34 C35 -83.09(16) . . . . ?
C21 C20 C19 C18 179.36(14) . . . . ?
C36 C35 C40 C42 -69.7(2) . . . . ?
C36 C35 C40 C41 52.82(19) . . . . ?
C43 C39 C38 C37 -173.85(14) . . . . ?
C28 C23 C24 C25 178.50(14) . . . . ?
C2 C9 C10 C11 -174.84(15) . . . . ?
C2 C9 C14 C13 174.71(15) . . . . ?
C31 C27 C26 C25 -176.69(14) . . . . ?
C10 C9 C2 Ti1 89.06(14) . . . . ?
C10 C9 C14 C13 -2.0(2) . . . . ?
C10 C11 C12 C13 -0.8(3) . . . . ?
C8 C3 C1 Ti1 -108.50(15) . . . . ?
C8 C3 C4 C5 -1.8(2) . . . . ?
C8 C7 C6 C5 -0.9(3) . . . . ?
C14 C9 C2 Ti1 -87.52(15) . . . . ?
C14 C9 C10 C11 1.9(2) . . . . ?
C14 C13 C12 C11 0.7(3) . . . . ?
C40 C35 C36 C37 177.59(15) . . . . ?

loop_
_exptl_oxdiff_crystal_face_indexfrac_h
_exptl_oxdiff_crystal_face_indexfrac_k
_exptl_oxdiff_crystal_face_indexfrac_l
_exptl_oxdiff_crystal_face_x
_exptl_oxdiff_crystal_face_y
_exptl_oxdiff_crystal_face_z
-0.0009 -0.0032 0.9984 -0.0333 0.0672 -0.0626
0.0009 0.0032 -0.9984 0.0333 -0.0672 0.0626
0.0011 1.0038 -0.9976 -0.0737 -0.1409 0.1081
-1.0005 -1.0008 -0.9984 0.0642 0.0771 0.1459
1.0005 1.0008 0.9984 -0.0642 -0.0771 -0.1459
0.0002 1.0005 0.0008 -0.1070 -0.0737 0.0456
-0.0002 -1.0005 -0.0008 0.1070 0.0737 -0.0456
-0.0007 0.9973 0.9993 -0.1403 -0.0065 -0.0170
0.0007 -0.9973 -0.9993 0.1403 0.0065 0.0170
1.0003 0.0003 0.9976 0.0428 -0.0034 -0.1915
-1.0003 -0.0003 -0.9976 -0.0428 0.0034 0.1915
-1.0020 0.9937 1.0001 -0.2164 0.0641 0.1119
2.0017 1.0044 0.9976 0.0119 -0.1477 -0.2749
-2.0017 -1.0044 -0.9976 -0.0119 0.1477 0.2749
